data_1100264
loop_
_publ_author_name
'Reichardt, Christian'
'Erfurt, Hans-Peter'
'Harms, Klaus'
'Sch\"afer, Gerhard'

_publ_section_title
;
 Syntheses, Absolute Configurations, and UV/Vis Spectroscopic Properties
 of New Chiral Tri- and Pentamethinium Streptocyanine Dyes with
 4-Aminophenyl 4-Methylphenyl Sulfoxide Endgroups
;
_journal_coden_ASTM EJOCFK
_journal_issue 3
_journal_name_full 'European Journal of Organic Chemistry'
_journal_page_first 439
_journal_page_last 452
_journal_paper_doi 10.1002/1099-0690(20022)2002:3<439::AID-EJOC439>3.0.CO;2-B
_journal_volume 2002
_journal_year 2002
_chemical_formula_moiety 'C13 H13 N1 O1 S1'
_chemical_formula_sum 'C13 H13 N O S'
_chemical_melting_point 424.15
_chemical_name_systematic
;
(-)-(S)-4-Aminophenyl-4-methylphenylsulfoxide
;
_space_group_IT_number 19
_symmetry_cell_setting orthorhombic
_symmetry_Int_Tables_number 19
_symmetry_space_group_name_Hall 'P 2ac 2ab'
_symmetry_space_group_name_H-M 'P 21 21 21'
_cell_angle_alpha 90
_cell_angle_beta 90
_cell_angle_gamma 90
_cell_formula_units_Z 4
_cell_length_a 5.753(1)
_cell_length_b 8.297(1)
_cell_length_c 25.098(2)
_cell_volume 1197.994
_diffrn_ambient_temperature 213
_exptl_crystal_colour colorless.
_exptl_crystal_density_diffrn 1.282
_exptl_crystal_description plate
_exptl_crystal_preparation 'acetone/petroleum ether(40-60)'
_refine_ls_R_factor_gt 4.79
_refine_ls_wR_factor_gt 4.79
_cod_original_formula_sum 'C13 H13 N1 O1 S1'
_cod_database_code 1100264

loop_
_symmetry_equiv_pos_site_id
_symmetry_equiv_pos_as_xyz
1 x,y,z
2 1/2-x,-y,1/2+z
3 -x,1/2+y,1/2-z
4 1/2+x,1/2-y,-z

loop_
_atom_site_label
_atom_site_type_symbol
_atom_site_fract_x
_atom_site_fract_y
_atom_site_fract_z
S1 S 0.39590(17) 0.07671(10) 0.88649(3)
O1 O 0.5534(5) 0.1563(3) 0.92669(9)
N1 N 0.2728(9) -0.5816(5) 0.97031(15)
H1 H 0.363(11) -0.664(7) 0.964(2)
H2 H 0.181(7) -0.584(5) 0.9956(15)
C1 C 0.3600(6) -0.1271(4) 0.90522(11)
C2 C 0.5273(7) -0.2463(4) 0.89643(13)
H3 H 0.648(7) -0.222(4) 0.8764(13)
C3 C 0.4955(7) -0.3979(4) 0.91760(14)
H4 H 0.598(8) -0.474(5) 0.9126(15)
C4 C 0.3008(7) -0.4336(5) 0.94909(13)
C5 C 0.1347(7) -0.3125(5) 0.95750(13)
H5 H -0.005(6) -0.341(4) 0.9805(13)
C6 C 0.1634(6) -0.1608(5) 0.93561(13)
H6 H 0.040(7) -0.063(5) 0.9419(14)
C7 C 0.5703(6) 0.0563(4) 0.82791(12)
C8 C 0.7814(7) 0.1353(5) 0.82641(16)
H7 H 0.813(7) 0.183(5) 0.8569(13)
C9 C 0.9077(8) 0.1358(5) 0.77949(15)
H8 H 1.060(9) 0.192(6) 0.7782(17)
C10 C 0.8301(6) 0.0573(5) 0.73403(13)
C11 C 0.6161(8) -0.0224(5) 0.73710(14)
H9 H 0.563(7) -0.072(5) 0.7087(15)
C12 C 0.4880(8) -0.0245(4) 0.78294(14)
H10 H 0.335(7) -0.073(5) 0.7818(14)
C13 C 0.9685(10) 0.0631(8) 0.68338(17)
H11 H 1.136(10) 0.044(6) 0.6915(18)
H12 H 0.922(15) -0.030(9) 0.657(3)
H13 H 0.926(11) 0.148(7) 0.663(2)

loop_
_atom_type_symbol
_atom_type_radius_bond
C 0.68
H 0.23
N 0.68
O 0.68
S 1.02
